data_2104055
loop_
_publ_author_name
'Daszkiewicz, Marek'
'Gulay, Lubomir D.'
'Shemet, Vasylyna Ya.'

_publ_section_title
;
 Crystal architecture of <i>R</i>~2~SnS~5~ (<i>R</i> = Pr, Nd, Gd and
 Tb): crystal structure relationships in chalcogenides
;
_journal_issue 2
_journal_name_full 'Acta Crystallographica Section B'
_journal_page_first 172
_journal_page_last 176
_journal_paper_doi 10.1107/S0108768108004175
_journal_volume 64
_journal_year 2008
_chemical_formula_moiety 'Gd2 S5 Sn'
_chemical_formula_sum 'Gd2 S5 Sn'
_chemical_formula_weight 593.49
_chemical_name_systematic
;
 ?
;
_space_group_IT_number 55
_symmetry_cell_setting orthorhombic
_symmetry_space_group_name_Hall '-P 2 2ab'
_symmetry_space_group_name_H-M 'P b a m'
_atom_sites_solution_primary direct
_atom_sites_solution_secondary difmap
_audit_creation_method SHELXL-97
_cell_angle_alpha 90.00
_cell_angle_beta 90.00
_cell_angle_gamma 90.00
_cell_formula_units_Z 2
_cell_length_a 7.7330(17)
_cell_length_b 11.290(2)
_cell_length_c 3.8217(9)
_cell_measurement_reflns_used 348
_cell_measurement_temperature 293(2)
_cell_measurement_theta_max 26.69
_cell_measurement_theta_min 3.19
_cell_volume 333.66(12)
_computing_cell_refinement 'CrysAlis 1.171.32.6'
_computing_data_collection 'CrysAlis 1.171.32.6'
_computing_data_reduction 'CrysAlis 1.171.32.6'
_computing_structure_refinement 'SHELXL-97 (Sheldrick, 1997)'
_computing_structure_solution 'SHELXS-97 (Sheldrick, 1990)'
_diffrn_ambient_temperature 293(2)
_diffrn_detector_area_resol_mean '1024x1024 with blocks 2x2, 33.133pixel/mm'
_diffrn_measured_fraction_theta_full 0.993
_diffrn_measured_fraction_theta_max 0.993
_diffrn_measurement_device_type 'KUMA KM-4 with area CCD detector'
_diffrn_measurement_method \w-scan
_diffrn_radiation_monochromator graphite
_diffrn_radiation_source 'fine-focus sealed tube'
_diffrn_radiation_type MoK\a
_diffrn_radiation_wavelength 0.71073
_diffrn_reflns_av_R_equivalents 0.0622
_diffrn_reflns_av_sigmaI/netI 0.0426
_diffrn_reflns_limit_h_max 9
_diffrn_reflns_limit_h_min -9
_diffrn_reflns_limit_k_max 14
_diffrn_reflns_limit_k_min -14
_diffrn_reflns_limit_l_max 4
_diffrn_reflns_limit_l_min -4
_diffrn_reflns_number 3712
_diffrn_reflns_theta_full 26.69
_diffrn_reflns_theta_max 26.69
_diffrn_reflns_theta_min 3.19
_exptl_absorpt_coefficient_mu 24.798
_exptl_absorpt_correction_T_max 0.5462
_exptl_absorpt_correction_T_min 0.2417
_exptl_absorpt_correction_type numerical
_exptl_absorpt_process_details 'M. Mayer, CrysAlis Data Reduction Program, Oxford Diffraction Ltd, 2007'
_exptl_crystal_colour black
_exptl_crystal_density_diffrn 5.907
_exptl_crystal_density_method 'not measured'
_exptl_crystal_description prism
_exptl_crystal_F_000 516
_exptl_crystal_size_max 0.10
_exptl_crystal_size_mid 0.03
_exptl_crystal_size_min 0.02
_refine_diff_density_max 0.773
_refine_diff_density_min -0.958
_refine_ls_extinction_coef 0.0222(6)
_refine_ls_extinction_expression Fc^*^=kFc[1+0.001xFc^2^\l^3^/sin(2\q)]^-1/4^
_refine_ls_extinction_method SHELXL
_refine_ls_goodness_of_fit_ref 0.869
_refine_ls_matrix_type full
_refine_ls_number_parameters 28
_refine_ls_number_reflns 401
_refine_ls_number_restraints 0
_refine_ls_restrained_S_all 0.869
_refine_ls_R_factor_all 0.0276
_refine_ls_R_factor_gt 0.0184
_refine_ls_shift/su_max 0.000
_refine_ls_shift/su_mean 0.000
_refine_ls_structure_factor_coef Fsqd
_refine_ls_weighting_details 'calc w=1/[\s^2^(Fo^2^)+(0.0053P)^2^+0.0000P] where P=(Fo^2^+2Fc^2^)/3'
_refine_ls_weighting_scheme calc
_refine_ls_wR_factor_gt 0.0253
_refine_ls_wR_factor_ref 0.0271
_reflns_number_gt 348
_reflns_number_total 401
_reflns_threshold_expression >2sigma(I)
_cod_data_source_file bs5058.cif
_cod_data_source_block gd
_cod_original_cell_volume 333.66(13)
_cod_database_code 2104055
_cod_database_fobs_code 2104055

loop_
_symmetry_equiv_pos_as_xyz
'x, y, z'
'-x, -y, z'
'-x+1/2, y+1/2, -z'
'x+1/2, -y+1/2, -z'
'-x, -y, -z'
'x, y, -z'
'x-1/2, -y-1/2, z'
'-x-1/2, y-1/2, z'

loop_
_atom_site_type_symbol
_atom_site_label
_atom_site_fract_x
_atom_site_fract_y
_atom_site_fract_z
_atom_site_U_iso_or_equiv
_atom_site_adp_type
_atom_site_calc_flag
_atom_site_refinement_flags
_atom_site_occupancy
Gd Gd1 0.46231(5) 0.17255(4) 0.5000 0.00938(16) Uani d S 1
Sn Sn1 0.0000 0.0000 0.0000 0.0090(2) Uani d S 1
S S1 0.8270(2) 0.09066(18) 0.5000 0.0097(5) Uani d S 1
S S2 0.1701(2) 0.19536(18) 0.0000 0.0086(4) Uani d S 1
S S3 0.5000 0.0000 0.0000 0.0095(6) Uani d S 1

loop_
_atom_site_aniso_label
_atom_site_aniso_U_11
_atom_site_aniso_U_22
_atom_site_aniso_U_33
_atom_site_aniso_U_12
_atom_site_aniso_U_13
_atom_site_aniso_U_23
Gd1 0.0113(2) 0.0095(2) 0.0073(2) 0.00074(19) 0.000 0.000
Sn1 0.0116(5) 0.0085(4) 0.0069(4) -0.0001(3) 0.000 0.000
S1 0.0107(10) 0.0105(10) 0.0079(11) 0.0018(9) 0.000 0.000
S2 0.0091(9) 0.0089(11) 0.0077(10) -0.0011(8) 0.000 0.000
S3 0.0114(16) 0.0113(14) 0.0057(13) -0.0010(11) 0.000 0.000

loop_
_atom_type_symbol
_atom_type_description
_atom_type_scat_dispersion_real
_atom_type_scat_dispersion_imag
_atom_type_scat_source
S S 0.1246 0.1234 'International Tables Vol C Tables 4.2.6.8 and 6.1.1.4'
Sn Sn -0.6537 1.4246 'International Tables Vol C Tables 4.2.6.8 and 6.1.1.4'
Gd Gd -0.1653 3.9035 'International Tables Vol C Tables 4.2.6.8 and 6.1.1.4'

loop_
_geom_angle_atom_site_label_1
_geom_angle_atom_site_label_2
_geom_angle_atom_site_label_3
_geom_angle_site_symmetry_1
_geom_angle_site_symmetry_3
_geom_angle
S3 Gd1 S3 . 1_556 88.26(2)
S3 Gd1 S1 . 7_565 134.407(14)
S3 Gd1 S1 1_556 7_565 134.407(14)
S3 Gd1 S2 . 7_666 139.71(4)
S3 Gd1 S2 1_556 7_666 81.25(3)
S1 Gd1 S2 7_565 7_666 73.97(5)
S3 Gd1 S2 . 7_665 81.25(3)
S3 Gd1 S2 1_556 7_665 139.71(4)
S1 Gd1 S2 7_565 7_665 73.97(5)
S2 Gd1 S2 7_666 7_665 82.15(5)
S3 Gd1 S1 . . 71.21(3)
S3 Gd1 S1 1_556 . 71.21(3)
S1 Gd1 S1 7_565 . 129.52(5)
S2 Gd1 S1 7_666 . 68.57(5)
S2 Gd1 S1 7_665 . 68.57(5)
S3 Gd1 S2 . . 72.21(3)
S3 Gd1 S2 1_556 . 126.17(4)
S1 Gd1 S2 7_565 . 69.03(5)
S2 Gd1 S2 7_666 . 142.99(3)
S2 Gd1 S2 7_665 . 87.32(2)
S1 Gd1 S2 . . 138.58(3)
S3 Gd1 S2 . 1_556 126.17(4)
S3 Gd1 S2 1_556 1_556 72.21(3)
S1 Gd1 S2 7_565 1_556 69.03(5)
S2 Gd1 S2 7_666 1_556 87.32(2)
S2 Gd1 S2 7_665 1_556 142.99(3)
S1 Gd1 S2 . 1_556 138.58(3)
S2 Gd1 S2 . 1_556 80.08(5)
S3 Gd1 Gd1 . 1_554 45.870(11)
S3 Gd1 Gd1 1_556 1_554 134.130(11)
S1 Gd1 Gd1 7_565 1_554 90.0
S2 Gd1 Gd1 7_666 1_554 131.08(3)
S2 Gd1 Gd1 7_665 1_554 48.92(3)
S1 Gd1 Gd1 . 1_554 90.0
S2 Gd1 Gd1 . 1_554 49.96(2)
S2 Gd1 Gd1 1_556 1_554 130.04(3)
S3 Gd1 Gd1 . 1_556 134.130(11)
S3 Gd1 Gd1 1_556 1_556 45.870(11)
S1 Gd1 Gd1 7_565 1_556 90.0
S2 Gd1 Gd1 7_666 1_556 48.92(3)
S2 Gd1 Gd1 7_665 1_556 131.08(3)
S1 Gd1 Gd1 . 1_556 90.0
S2 Gd1 Gd1 . 1_556 130.04(2)
S2 Gd1 Gd1 1_556 1_556 49.96(2)
Gd1 Gd1 Gd1 1_554 1_556 180.000(17)
S3 Gd1 Gd1 . 5_656 44.130(11)
S3 Gd1 Gd1 1_556 5_656 44.130(11)
S1 Gd1 Gd1 7_565 5_656 167.14(4)
S2 Gd1 Gd1 7_666 5_656 115.17(4)
S2 Gd1 Gd1 7_665 5_656 115.17(4)
S1 Gd1 Gd1 . 5_656 63.34(4)
S2 Gd1 Gd1 . 5_656 101.44(4)
S2 Gd1 Gd1 1_556 5_656 101.44(4)
Gd1 Gd1 Gd1 1_554 5_656 90.0
Gd1 Gd1 Gd1 1_556 5_656 90.0
S1 Sn1 S1 1_454 1_455 97.21(7)
S1 Sn1 S1 1_454 5_656 180.0
S1 Sn1 S1 1_455 5_656 82.79(7)
S1 Sn1 S1 1_454 5_655 82.79(7)
S1 Sn1 S1 1_455 5_655 180.00(7)
S1 Sn1 S1 5_656 5_655 97.21(7)
S1 Sn1 S2 1_454 5 94.37(5)
S1 Sn1 S2 1_455 5 94.37(5)
S1 Sn1 S2 5_656 5 85.63(5)
S1 Sn1 S2 5_655 5 85.63(5)
S1 Sn1 S2 1_454 . 85.63(5)
S1 Sn1 S2 1_455 . 85.63(5)
S1 Sn1 S2 5_656 . 94.37(5)
S1 Sn1 S2 5_655 . 94.37(5)
S2 Sn1 S2 5 . 180.00(8)
Sn1 S1 Sn1 1_656 1_655 97.21(7)
Sn1 S1 Gd1 1_656 7_665 100.53(5)
Sn1 S1 Gd1 1_655 7_665 100.53(5)
Sn1 S1 Gd1 1_656 . 128.62(4)
Sn1 S1 Gd1 1_655 . 128.62(4)
Gd1 S1 Gd1 7_665 . 93.22(6)
Sn1 S2 Gd1 . 7_565 99.05(5)
Sn1 S2 Gd1 . 7_564 99.05(5)
Gd1 S2 Gd1 7_565 7_564 82.15(5)
Sn1 S2 Gd1 . . 108.37(6)
Gd1 S2 Gd1 7_565 . 92.41(3)
Gd1 S2 Gd1 7_564 . 152.56(7)
Sn1 S2 Gd1 . 1_554 108.37(6)
Gd1 S2 Gd1 7_565 1_554 152.56(7)
Gd1 S2 Gd1 7_564 1_554 92.41(3)
Gd1 S2 Gd1 . 1_554 80.08(5)
Gd1 S3 Gd1 . 5_655 180.000(12)
Gd1 S3 Gd1 . 1_554 88.26(2)
Gd1 S3 Gd1 5_655 1_554 91.74(2)
Gd1 S3 Gd1 . 5_656 91.74(2)
Gd1 S3 Gd1 5_655 5_656 88.26(2)
Gd1 S3 Gd1 1_554 5_656 180.000(12)

loop_
_geom_bond_atom_site_label_1
_geom_bond_atom_site_label_2
_geom_bond_site_symmetry_2
_geom_bond_distance
Gd1 S3 . 2.7444(5)
Gd1 S3 1_556 2.7444(5)
Gd1 S1 7_565 2.871(2)
Gd1 S2 7_666 2.9082(15)
Gd1 S2 7_665 2.9082(15)
Gd1 S1 . 2.968(2)
Gd1 S2 . 2.9704(15)
Gd1 S2 1_556 2.9704(15)
Gd1 Gd1 1_554 3.8217(9)
Gd1 Gd1 1_556 3.8217(9)
Gd1 Gd1 5_656 3.9396(12)
Sn1 S1 1_454 2.5472(13)
Sn1 S1 1_455 2.5472(13)
Sn1 S1 5_656 2.5472(13)
Sn1 S1 5_655 2.5472(13)
Sn1 S2 5 2.568(2)
Sn1 S2 . 2.568(2)
S1 Sn1 1_656 2.5472(13)
S1 Sn1 1_655 2.5472(13)
S1 Gd1 7_665 2.871(2)
S2 Gd1 7_565 2.9082(15)
S2 Gd1 7_564 2.9082(15)
S2 Gd1 1_554 2.9704(15)
S3 Gd1 5_655 2.7444(5)
S3 Gd1 1_554 2.7444(5)
S3 Gd1 5_656 2.7444(5)
